data_7201540
loop_
_publ_author_name
'Chen, Zhen-Feng'
'Zhang, Zhi-Li'
'Tan, Yu-Hui'
'Tang, Yun-Zhi'
'Fun, Hoong-Kun'
'Zhou, Zhong-Yuan'
'Abrahams, Brendan F.'
'Liang, Hong'

_publ_section_title
;
 Coordination polymers constructed by linking metal ions with
 azodibenzoate anions
;
_journal_issue 2
_journal_name_full CrystEngComm
_journal_page_first 217
_journal_paper_doi 10.1039/b709587b
_journal_volume 10
_journal_year 2008
_chemical_formula_sum 'C34 H32 Co N6 O6'
_chemical_formula_weight 679.59
_chemical_name_systematic
;

?

;
_space_group_IT_number 2
_symmetry_cell_setting triclinic
_symmetry_space_group_name_Hall '-P 1'
_symmetry_space_group_name_H-M 'P -1'
_atom_sites_solution_hydrogens geom
_atom_sites_solution_primary direct
_atom_sites_solution_secondary difmap
_audit_creation_method SHELXL-97
_cell_angle_alpha 92.253(4)
_cell_angle_beta 90.182(4)
_cell_angle_gamma 102.491(4)
_cell_formula_units_Z 1
_cell_length_a 6.0885(13)
_cell_length_b 9.586(2)
_cell_length_c 13.926(3)
_cell_measurement_reflns_used 287
_cell_measurement_temperature 296(2)
_cell_measurement_theta_max 15.84
_cell_measurement_theta_min 2.57
_cell_volume 792.9(3)
_computing_cell_refinement 'Bruker SMART'
_computing_data_collection 'Bruker SMART'
_computing_data_reduction 'Bruker SAINT'
_computing_molecular_graphics 'Bruker SHELXTL'
_computing_publication_material 'Bruker SHELXTL'
_computing_structure_refinement 'SHELXL-97 (Sheldrick, 1997)'
_computing_structure_solution 'SHELXS-97 (Sheldrick, 1990)'
_diffrn_ambient_temperature 296(2)
_diffrn_measured_fraction_theta_full 0.979
_diffrn_measured_fraction_theta_max 0.979
_diffrn_measurement_device_type 'CCD area detector'
_diffrn_measurement_method 'phi and omega scans'
_diffrn_radiation_monochromator graphite
_diffrn_radiation_source 'fine-focus sealed tube'
_diffrn_radiation_type MoK\a
_diffrn_radiation_wavelength 0.71073
_diffrn_reflns_av_R_equivalents 0.0478
_diffrn_reflns_av_sigmaI/netI 0.1543
_diffrn_reflns_limit_h_max 7
_diffrn_reflns_limit_h_min -7
_diffrn_reflns_limit_k_max 7
_diffrn_reflns_limit_k_min -11
_diffrn_reflns_limit_l_max 16
_diffrn_reflns_limit_l_min -13
_diffrn_reflns_number 4021
_diffrn_reflns_theta_full 25.05
_diffrn_reflns_theta_max 25.05
_diffrn_reflns_theta_min 1.46
_exptl_absorpt_coefficient_mu 0.597
_exptl_absorpt_correction_T_max 0.9001
_exptl_absorpt_correction_T_min 0.7708
_exptl_absorpt_correction_type none
_exptl_crystal_density_diffrn 1.423
_exptl_crystal_density_meas 0
_exptl_crystal_density_method 'not measured'
_exptl_crystal_F_000 353
_exptl_crystal_size_max 0.46
_exptl_crystal_size_mid 0.38
_exptl_crystal_size_min 0.18
_refine_diff_density_max 0.385
_refine_diff_density_min -0.398
_refine_diff_density_rms 0.074
_refine_ls_extinction_coef 0.0081(17)
_refine_ls_extinction_expression Fc^*^=kFc[1+0.001xFc^2^\l^3^/sin(2\q)]^-1/4^
_refine_ls_extinction_method SHELXL
_refine_ls_goodness_of_fit_ref 0.991
_refine_ls_hydrogen_treatment mixed
_refine_ls_matrix_type full
_refine_ls_number_parameters 221
_refine_ls_number_reflns 2754
_refine_ls_number_restraints 2
_refine_ls_restrained_S_all 0.991
_refine_ls_R_factor_all 0.1298
_refine_ls_R_factor_gt 0.0572
_refine_ls_shift/su_max 0.000
_refine_ls_shift/su_mean 0.000
_refine_ls_structure_factor_coef Fsqd
_refine_ls_weighting_details 'calc w=1/[\s^2^(Fo^2^)+(0.0220P)^2^+0.0000P] where P=(Fo^2^+2Fc^2^)/3'
_refine_ls_weighting_scheme calc
_refine_ls_wR_factor_gt 0.0886
_refine_ls_wR_factor_ref 0.1003
_reflns_number_gt 1374
_reflns_number_total 2754
_reflns_threshold_expression >2sigma(I)
_cod_data_source_file b709587b.txt
_cod_data_source_block xb1125m
_cod_depositor_comments
;
The following automatic conversions were performed:
'_symmetry_cell_setting' value 'Triclinic' changed to 'triclinic'
according to '/home/saulius/struct/CIF-dictionaries/cif_core.dic'
dictionary named 'cif_core.dic' version 2.4.1 from 2010-06-29.

Automatic conversion script
Id: cif_fix_enum 1527 2010-12-29 10:47:43Z saulius 
;
_cod_original_sg_symbol_H-M P-1
_cod_database_code 7201540

loop_
_symmetry_equiv_pos_as_xyz
'x, y, z'
'-x, -y, -z'

loop_
_atom_site_label
_atom_site_type_symbol
_atom_site_fract_x
_atom_site_fract_y
_atom_site_fract_z
_atom_site_U_iso_or_equiv
_atom_site_adp_type
_atom_site_occupancy
_atom_site_symmetry_multiplicity
_atom_site_calc_flag
_atom_site_refinement_flags
_atom_site_disorder_assembly
_atom_site_disorder_group
Co1 Co 0.0000 0.0000 0.0000 0.0337(3) Uani 1 2 d S . .
N1 N 0.0934(6) 0.5198(5) 0.4852(3) 0.0668(13) Uani 1 1 d . . .
N2 N -0.0202(6) -0.2120(3) 0.0494(2) 0.0367(9) Uani 1 1 d . . .
N3 N 0.6524(9) 0.8810(5) 0.2579(3) 0.0707(13) Uani 1 1 d . . .
O1 O 0.1634(5) 0.0750(3) 0.12945(19) 0.0479(9) Uani 1 1 d . . .
O2 O 0.5101(5) 0.2155(3) 0.1347(2) 0.0511(9) Uani 1 1 d . . .
O3 O 0.3044(5) 0.0023(3) -0.0703(2) 0.0429(8) Uani 1 1 d D . .
C1 C 0.3131(8) 0.1783(5) 0.1641(3) 0.0383(11) Uani 1 1 d . . .
C2 C 0.2477(7) 0.2603(4) 0.2495(3) 0.0323(10) Uani 1 1 d . . .
C3 C 0.0298(7) 0.2295(5) 0.2850(3) 0.0468(12) Uani 1 1 d . . .
H3 H -0.0775 0.1550 0.2568 0.056 Uiso 1 1 calc R . .
C4 C -0.0277(8) 0.3095(5) 0.3623(3) 0.0545(14) Uani 1 1 d . . .
H4 H -0.1722 0.2865 0.3870 0.065 Uiso 1 1 calc R . .
C5 C 0.1277(9) 0.4226(5) 0.4026(3) 0.0482(13) Uani 1 1 d . . .
C6 C 0.3431(8) 0.4544(5) 0.3688(3) 0.0581(14) Uani 1 1 d . . .
H6 H 0.4492 0.5294 0.3972 0.070 Uiso 1 1 calc R . .
C7 C 0.4017(7) 0.3743(5) 0.2923(3) 0.0469(12) Uani 1 1 d . . .
H7 H 0.5474 0.3973 0.2689 0.056 Uiso 1 1 calc R . .
C8 C 0.1623(7) -0.2483(5) 0.0897(3) 0.0465(12) Uani 1 1 d . . .
H8 H 0.2991 -0.1823 0.0898 0.056 Uiso 1 1 calc R . .
C9 C 0.1544(8) -0.3773(6) 0.1300(3) 0.0546(14) Uani 1 1 d . . .
H9 H 0.2823 -0.3971 0.1583 0.065 Uiso 1 1 calc R . .
C10 C -0.0453(9) -0.4769(5) 0.1281(3) 0.0567(14) Uani 1 1 d . . .
H10 H -0.0536 -0.5657 0.1542 0.068 Uiso 1 1 calc R . .
C11 C -0.2329(8) -0.4441(5) 0.0872(3) 0.0519(13) Uani 1 1 d . . .
H11 H -0.3702 -0.5096 0.0855 0.062 Uiso 1 1 calc R . .
C12 C -0.2120(7) -0.3119(5) 0.0488(3) 0.0422(12) Uani 1 1 d . . .
H12 H -0.3388 -0.2904 0.0206 0.051 Uiso 1 1 calc R . .
C13 C 0.8162(10) 0.8333(6) 0.3003(5) 0.0804(18) Uani 1 1 d . . .
H13 H 0.9368 0.8187 0.2634 0.096 Uiso 1 1 calc R . .
C14 C 0.8153(11) 0.8047(6) 0.3959(5) 0.0822(18) Uani 1 1 d . . .
H14 H 0.9328 0.7713 0.4232 0.099 Uiso 1 1 calc R . .
C15 C 0.6397(13) 0.8260(6) 0.4502(4) 0.0858(19) Uani 1 1 d . . .
H15 H 0.6364 0.8086 0.5154 0.103 Uiso 1 1 calc R . .
C16 C 0.4687(11) 0.8731(6) 0.4084(5) 0.0809(18) Uani 1 1 d . . .
H16 H 0.3454 0.8868 0.4439 0.097 Uiso 1 1 calc R . .
C17 C 0.4837(9) 0.8996(5) 0.3128(4) 0.0669(15) Uani 1 1 d . . .
H17 H 0.3675 0.9330 0.2845 0.080 Uiso 1 1 calc R . .
H3A H 0.354(7) -0.073(3) -0.079(3) 0.080 Uiso 1 1 d D . .
H3B H 0.311(8) 0.037(5) -0.1256(15) 0.080 Uiso 1 1 d D . .

loop_
_atom_site_aniso_label
_atom_site_aniso_U_11
_atom_site_aniso_U_22
_atom_site_aniso_U_33
_atom_site_aniso_U_23
_atom_site_aniso_U_13
_atom_site_aniso_U_12
Co1 0.0333(6) 0.0329(6) 0.0356(6) -0.0011(4) 0.0050(4) 0.0092(4)
N1 0.064(4) 0.072(3) 0.066(3) 0.011(2) 0.008(3) 0.017(3)
N2 0.033(2) 0.039(2) 0.037(2) -0.0038(18) 0.004(2) 0.006(2)
N3 0.071(3) 0.089(4) 0.055(3) 0.010(2) 0.011(3) 0.023(3)
O1 0.053(2) 0.046(2) 0.039(2) -0.0110(15) 0.0028(16) 0.0021(16)
O2 0.046(2) 0.056(2) 0.052(2) -0.0086(16) 0.0154(17) 0.0125(17)
O3 0.0421(18) 0.041(2) 0.051(2) 0.0042(17) 0.0158(17) 0.0190(15)
C1 0.053(3) 0.040(3) 0.027(3) 0.006(2) 0.005(3) 0.022(3)
C2 0.042(3) 0.034(3) 0.024(3) -0.002(2) -0.001(2) 0.016(2)
C3 0.049(3) 0.047(3) 0.046(3) 0.002(2) 0.004(3) 0.014(2)
C4 0.054(3) 0.074(4) 0.044(3) 0.008(3) 0.023(3) 0.031(3)
C5 0.076(4) 0.049(3) 0.029(3) -0.010(2) 0.001(3) 0.035(3)
C6 0.061(4) 0.062(3) 0.048(3) -0.016(3) 0.008(3) 0.011(3)
C7 0.053(3) 0.048(3) 0.040(3) -0.008(2) 0.003(2) 0.014(3)
C8 0.043(3) 0.045(3) 0.052(3) -0.002(3) -0.001(3) 0.012(3)
C9 0.060(4) 0.059(4) 0.054(3) 0.011(3) 0.000(3) 0.031(3)
C10 0.076(4) 0.041(3) 0.058(4) 0.015(3) 0.013(3) 0.020(3)
C11 0.053(3) 0.041(3) 0.059(4) 0.008(3) 0.001(3) 0.003(3)
C12 0.044(3) 0.035(3) 0.047(3) 0.000(2) 0.001(2) 0.008(2)
C13 0.076(5) 0.101(5) 0.072(5) 0.012(4) 0.016(4) 0.036(4)
C14 0.101(5) 0.093(5) 0.066(5) 0.022(4) 0.001(4) 0.048(4)
C15 0.119(6) 0.088(5) 0.050(4) 0.013(3) 0.016(4) 0.021(4)
C16 0.086(5) 0.096(5) 0.066(5) 0.001(4) 0.014(4) 0.032(4)
C17 0.066(4) 0.066(4) 0.068(4) 0.003(3) -0.004(3) 0.014(3)

loop_
_atom_type_symbol
_atom_type_description
_atom_type_scat_dispersion_real
_atom_type_scat_dispersion_imag
_atom_type_scat_source
C C 0.0033 0.0016 'International Tables Vol C Tables 4.2.6.8 and 6.1.1.4'
H H 0.0000 0.0000 'International Tables Vol C Tables 4.2.6.8 and 6.1.1.4'
N N 0.0061 0.0033 'International Tables Vol C Tables 4.2.6.8 and 6.1.1.4'
O O 0.0106 0.0060 'International Tables Vol C Tables 4.2.6.8 and 6.1.1.4'
Co Co 0.3494 0.9721 'International Tables Vol C Tables 4.2.6.8 and 6.1.1.4'

loop_
_geom_angle_atom_site_label_1
_geom_angle_atom_site_label_2
_geom_angle_atom_site_label_3
_geom_angle
_geom_angle_site_symmetry_1
_geom_angle_site_symmetry_3
_geom_angle_publ_flag
O1 Co1 O1 180.0 . 2 ?
O1 Co1 O3 87.63(11) . 2 ?
O1 Co1 O3 92.37(11) 2 2 ?
O1 Co1 O3 92.37(11) . . ?
O1 Co1 O3 87.63(11) 2 . ?
O3 Co1 O3 180.0 2 . ?
O1 Co1 N2 86.97(12) . . ?
O1 Co1 N2 93.03(12) 2 . ?
O3 Co1 N2 87.26(12) 2 . ?
O3 Co1 N2 92.74(12) . . ?
O1 Co1 N2 93.03(12) . 2 ?
O1 Co1 N2 86.97(12) 2 2 ?
O3 Co1 N2 92.74(12) 2 2 ?
O3 Co1 N2 87.26(12) . 2 ?
N2 Co1 N2 180.0 . 2 ?
N1 N1 C5 108.7(6) 2_566 . ?
C12 N2 C8 116.2(4) . . ?
C12 N2 Co1 123.0(3) . . ?
C8 N2 Co1 120.6(3) . . ?
C17 N3 C13 116.6(5) . . ?
C1 O1 Co1 140.6(3) . . ?
Co1 O3 H3A 121(3) . . ?
Co1 O3 H3B 114(3) . . ?
H3A O3 H3B 104(4) . . ?
O2 C1 O1 125.9(4) . . ?
O2 C1 C2 117.5(4) . . ?
O1 C1 C2 116.6(4) . . ?
C7 C2 C3 118.1(4) . . ?
C7 C2 C1 120.4(4) . . ?
C3 C2 C1 121.3(4) . . ?
C4 C3 C2 120.2(4) . . ?
C4 C3 H3 119.9 . . ?
C2 C3 H3 119.9 . . ?
C5 C4 C3 120.4(4) . . ?
C5 C4 H4 119.8 . . ?
C3 C4 H4 119.8 . . ?
C6 C5 C4 120.2(4) . . ?
C6 C5 N1 112.5(4) . . ?
C4 C5 N1 127.3(4) . . ?
C5 C6 C7 119.6(4) . . ?
C5 C6 H6 120.2 . . ?
C7 C6 H6 120.2 . . ?
C6 C7 C2 121.5(4) . . ?
C6 C7 H7 119.3 . . ?
C2 C7 H7 119.3 . . ?
N2 C8 C9 123.1(4) . . ?
N2 C8 H8 118.4 . . ?
C9 C8 H8 118.4 . . ?
C8 C9 C10 118.9(4) . . ?
C8 C9 H9 120.5 . . ?
C10 C9 H9 120.5 . . ?
C9 C10 C11 119.4(5) . . ?
C9 C10 H10 120.3 . . ?
C11 C10 H10 120.3 . . ?
C12 C11 C10 118.2(4) . . ?
C12 C11 H11 120.9 . . ?
C10 C11 H11 120.9 . . ?
N2 C12 C11 124.0(4) . . ?
N2 C12 H12 118.0 . . ?
C11 C12 H12 118.0 . . ?
N3 C13 C14 123.0(5) . . ?
N3 C13 H13 118.5 . . ?
C14 C13 H13 118.5 . . ?
C15 C14 C13 118.7(6) . . ?
C15 C14 H14 120.6 . . ?
C13 C14 H14 120.6 . . ?
C16 C15 C14 119.5(6) . . ?
C16 C15 H15 120.2 . . ?
C14 C15 H15 120.2 . . ?
C15 C16 C17 117.9(6) . . ?
C15 C16 H16 121.1 . . ?
C17 C16 H16 121.1 . . ?
N3 C17 C16 124.3(5) . . ?
N3 C17 H17 117.9 . . ?
C16 C17 H17 117.9 . . ?

loop_
_geom_bond_atom_site_label_1
_geom_bond_atom_site_label_2
_geom_bond_distance
_geom_bond_site_symmetry_2
_geom_bond_publ_flag
Co1 O1 2.082(3) . ?
Co1 O1 2.082(3) 2 ?
Co1 O3 2.095(3) 2 ?
Co1 O3 2.095(3) . ?
Co1 N2 2.150(3) . ?
Co1 N2 2.150(3) 2 ?
N1 N1 1.198(6) 2_566 ?
N1 C5 1.495(6) . ?
N2 C12 1.340(4) . ?
N2 C8 1.360(5) . ?
N3 C17 1.321(5) . ?
N3 C13 1.329(6) . ?
O1 C1 1.270(4) . ?
O2 C1 1.250(5) . ?
O3 H3A 0.846(10) . ?
O3 H3B 0.849(10) . ?
C1 C2 1.503(5) . ?
C2 C7 1.390(5) . ?
C2 C3 1.392(5) . ?
C3 C4 1.387(5) . ?
C3 H3 0.9300 . ?
C4 C5 1.376(6) . ?
C4 H4 0.9300 . ?
C5 C6 1.370(6) . ?
C6 C7 1.381(5) . ?
C6 H6 0.9300 . ?
C7 H7 0.9300 . ?
C8 C9 1.370(5) . ?
C8 H8 0.9300 . ?
C9 C10 1.373(6) . ?
C9 H9 0.9300 . ?
C10 C11 1.376(6) . ?
C10 H10 0.9300 . ?
C11 C12 1.376(5) . ?
C11 H11 0.9300 . ?
C12 H12 0.9300 . ?
C13 C14 1.370(6) . ?
C13 H13 0.9300 . ?
C14 C15 1.358(7) . ?
C14 H14 0.9300 . ?
C15 C16 1.358(7) . ?
C15 H15 0.9300 . ?
C16 C17 1.365(6) . ?
C16 H16 0.9300 . ?
C17 H17 0.9300 . ?

loop_
_geom_hbond_atom_site_label_D
_geom_hbond_atom_site_label_H
_geom_hbond_atom_site_label_A
_geom_hbond_distance_DH
_geom_hbond_distance_HA
_geom_hbond_distance_DA
_geom_hbond_angle_DHA
_geom_hbond_site_symmetry_A
O3 H3B N3 0.849(10) 2.025(12) 2.872(5) 176(5) 2_665
O3 H3A O2 0.846(10) 1.888(17) 2.705(4) 162(4) 2_655

loop_
_geom_torsion_atom_site_label_1
_geom_torsion_atom_site_label_2
_geom_torsion_atom_site_label_3
_geom_torsion_atom_site_label_4
_geom_torsion
_geom_torsion_site_symmetry_1
_geom_torsion_site_symmetry_2
_geom_torsion_site_symmetry_3
_geom_torsion_site_symmetry_4
_geom_torsion_publ_flag
O1 Co1 N2 C12 129.5(3) . . . . ?
O1 Co1 N2 C12 -50.5(3) 2 . . . ?
O3 Co1 N2 C12 41.7(3) 2 . . . ?
O3 Co1 N2 C12 -138.3(3) . . . . ?
N2 Co1 N2 C12 -68(4) 2 . . . ?
O1 Co1 N2 C8 -45.9(3) . . . . ?
O1 Co1 N2 C8 134.1(3) 2 . . . ?
O3 Co1 N2 C8 -133.7(3) 2 . . . ?
O3 Co1 N2 C8 46.3(3) . . . . ?
N2 Co1 N2 C8 116(4) 2 . . . ?
O1 Co1 O1 C1 -1.9(11) 2 . . . ?
O3 Co1 O1 C1 -124.7(4) 2 . . . ?
O3 Co1 O1 C1 55.3(4) . . . . ?
N2 Co1 O1 C1 147.9(4) . . . . ?
N2 Co1 O1 C1 -32.1(4) 2 . . . ?
Co1 O1 C1 O2 -56.0(6) . . . . ?
Co1 O1 C1 C2 125.6(4) . . . . ?
O2 C1 C2 C7 1.0(6) . . . . ?
O1 C1 C2 C7 179.6(4) . . . . ?
O2 C1 C2 C3 177.7(4) . . . . ?
O1 C1 C2 C3 -3.7(6) . . . . ?
C7 C2 C3 C4 -1.4(6) . . . . ?
C1 C2 C3 C4 -178.2(4) . . . . ?
C2 C3 C4 C5 2.0(7) . . . . ?
C3 C4 C5 C6 -2.2(7) . . . . ?
C3 C4 C5 N1 179.6(4) . . . . ?
N1 N1 C5 C6 -175.6(5) 2_566 . . . ?
N1 N1 C5 C4 2.7(8) 2_566 . . . ?
C4 C5 C6 C7 1.7(7) . . . . ?
N1 C5 C6 C7 -179.9(4) . . . . ?
C5 C6 C7 C2 -1.1(7) . . . . ?
C3 C2 C7 C6 0.9(6) . . . . ?
C1 C2 C7 C6 177.7(4) . . . . ?
C12 N2 C8 C9 -1.6(6) . . . . ?
Co1 N2 C8 C9 174.1(3) . . . . ?
N2 C8 C9 C10 1.6(7) . . . . ?
C8 C9 C10 C11 -1.0(7) . . . . ?
C9 C10 C11 C12 0.5(7) . . . . ?
C8 N2 C12 C11 1.1(6) . . . . ?
Co1 N2 C12 C11 -174.5(3) . . . . ?
C10 C11 C12 N2 -0.6(7) . . . . ?
C17 N3 C13 C14 -0.3(8) . . . . ?
N3 C13 C14 C15 -0.1(9) . . . . ?
C13 C14 C15 C16 0.9(9) . . . . ?
C14 C15 C16 C17 -1.2(9) . . . . ?
C13 N3 C17 C16 -0.1(8) . . . . ?
C15 C16 C17 N3 0.8(8) . . . . ?
